data_4515125
loop_
_publ_author_name
'Zi, Quan-Xing'
'Yan, Sheng-Jiao'
'Yang, Chang-Long'
'Li, Kun'
'Lin, Jun'

_publ_section_title
;
 Three-Component Cascade Reaction of 1,1-Enediamines,
 <i>N</i>,<i>N</i>-Dimethylformamide Dimethyl Acetal, and 1,3-Dicarbonyl
 Compounds: Selective Synthesis of Diverse 2-Aminopyridine Derivatives.
;
_journal_issue 2
_journal_name_full 'ACS omega'
_journal_page_first 2863
_journal_page_last 2873
_journal_paper_doi 10.1021/acsomega.8b03284
_journal_volume 4
_journal_year 2019
_chemical_formula_sum 'C18 H18 Cl N3 O3'
_chemical_formula_weight 359.80
_space_group_crystal_system orthorhombic
_space_group_IT_number 19
_space_group_name_Hall 'P 2ac 2ab'
_space_group_name_H-M_alt 'P 21 21 21'
_symmetry_space_group_name_Hall 'P 2ac 2ab'
_symmetry_space_group_name_H-M 'P 21 21 21'
_atom_sites_solution_hydrogens geom
_audit_creation_method SHELXL-2014/7
_cell_angle_alpha 90
_cell_angle_beta 90
_cell_angle_gamma 90
_cell_formula_units_Z 4
_cell_length_a 6.2644(9)
_cell_length_b 9.8335(14)
_cell_length_c 27.698(4)
_cell_measurement_reflns_used 1953
_cell_measurement_temperature 293(2)
_cell_measurement_theta_max 20.3624
_cell_measurement_theta_min 2.5403
_cell_volume 1706.2(4)
_computing_cell_refinement 'Bruker SMART'
_computing_data_collection 'Bruker SMART'
_computing_data_reduction 'Bruker SAINT'
_computing_molecular_graphics 'SHELXL-2014/7 (Sheldrick, 2014)'
_computing_publication_material 'SHELXL-2014/7 (Sheldrick, 2014)'
_computing_structure_refinement 'SHELXL-2014/7 (Sheldrick, 2014)'
_computing_structure_solution 'SHELXL-2014/7 (Sheldrick, 2014)'
_diffrn_ambient_temperature 293(2)
_diffrn_measured_fraction_theta_full 0.999
_diffrn_measured_fraction_theta_max 0.999
_diffrn_measurement_device_type 'CCD area detector'
_diffrn_measurement_method 'phi and omega scans'
_diffrn_radiation_type MoK\a
_diffrn_radiation_wavelength 0.71073
_diffrn_reflns_av_R_equivalents 0.0410
_diffrn_reflns_av_unetI/netI 0.0452
_diffrn_reflns_Laue_measured_fraction_full 0.999
_diffrn_reflns_Laue_measured_fraction_max 0.999
_diffrn_reflns_limit_h_max 7
_diffrn_reflns_limit_h_min -7
_diffrn_reflns_limit_k_max 11
_diffrn_reflns_limit_k_min -11
_diffrn_reflns_limit_l_max 32
_diffrn_reflns_limit_l_min -31
_diffrn_reflns_number 9621
_diffrn_reflns_point_group_measured_fraction_full 0.997
_diffrn_reflns_point_group_measured_fraction_max 0.997
_diffrn_reflns_theta_full 24.998
_diffrn_reflns_theta_max 24.998
_diffrn_reflns_theta_min 1.470
_diffrn_source 'fine-focus sealed tube'
_exptl_absorpt_coefficient_mu 0.247
_exptl_absorpt_correction_T_max 0.948
_exptl_absorpt_correction_T_min 0.930
_exptl_absorpt_correction_type multi-scan
_exptl_crystal_colour yellow
_exptl_crystal_density_diffrn 1.401
_exptl_crystal_description block
_exptl_crystal_F_000 752
_exptl_crystal_size_max 0.300
_exptl_crystal_size_mid 0.270
_exptl_crystal_size_min 0.220
_refine_diff_density_max 0.168
_refine_diff_density_min -0.220
_refine_diff_density_rms 0.035
_refine_ls_abs_structure_details
;
 Flack x determined using 748 quotients [(I+)-(I-)]/[(I+)+(I-)]
 (Parsons, Flack and Wagner, Acta Cryst. B69 (2013) 249-259).
;
_refine_ls_abs_structure_Flack 0.58(5)
_refine_ls_extinction_method none
_refine_ls_goodness_of_fit_ref 1.031
_refine_ls_hydrogen_treatment constr
_refine_ls_matrix_type full
_refine_ls_number_parameters 228
_refine_ls_number_reflns 2990
_refine_ls_number_restraints 0
_refine_ls_restrained_S_all 1.031
_refine_ls_R_factor_all 0.0553
_refine_ls_R_factor_gt 0.0369
_refine_ls_shift/su_max 0.000
_refine_ls_shift/su_mean 0.000
_refine_ls_structure_factor_coef Fsqd
_refine_ls_weighting_details 'w=1/[\s^2^(Fo^2^)+(0.0359P)^2^] where P=(Fo^2^+2Fc^2^)/3'
_refine_ls_weighting_scheme calc
_refine_ls_wR_factor_gt 0.0747
_refine_ls_wR_factor_ref 0.0827
_reflns_Friedel_coverage 0.692
_reflns_Friedel_fraction_full 0.994
_reflns_Friedel_fraction_max 0.994
_reflns_number_gt 2272
_reflns_number_total 2990
_reflns_threshold_expression 'I > 2\s(I)'
_cod_data_source_file ao8b03284_si_003.cif
_cod_data_source_block 1
_cod_original_cell_volume 1706.3(4)
_cod_database_code 4515125
_shelx_shelxl_version_number 2014/7
_shelx_space_group_comment
;
The symmetry employed for this shelxl refinement is uniquely defined
by the following loop, which should always be used as a source of
symmetry information in preference to the above space-group names.
They are only intended as comments.
;
_shelx_estimated_absorpt_t_min 0.930
_shelx_estimated_absorpt_t_max 0.948

loop_
_space_group_symop_operation_xyz
'x, y, z'
'-x+1/2, -y, z+1/2'
'-x, y+1/2, -z+1/2'
'x+1/2, -y+1/2, -z'

loop_
_atom_site_label
_atom_site_type_symbol
_atom_site_fract_x
_atom_site_fract_y
_atom_site_fract_z
_atom_site_U_iso_or_equiv
_atom_site_adp_type
_atom_site_occupancy
_atom_site_site_symmetry_order
_atom_site_calc_flag
_atom_site_refinement_flags_posn
_atom_site_refinement_flags_adp
Cl1 Cl 1.01885(18) 0.91979(10) 1.02059(3) 0.0745(4) Uani 1 1 d . .
O1 O 0.9199(4) 0.3137(2) 0.73438(9) 0.0687(8) Uani 1 1 d . .
O2 O 1.0024(4) 0.5175(2) 0.75615(9) 0.0581(6) Uani 1 1 d . .
O3 O 0.3602(4) 0.0602(2) 0.81499(8) 0.0554(6) Uani 1 1 d . .
N1 N 0.4464(4) 0.5358(2) 0.83975(8) 0.0354(6) Uani 1 1 d . .
N2 N 0.7089(4) 0.6639(2) 0.80398(9) 0.0423(7) Uani 1 1 d . .
H2 H 0.8193 0.6689 0.7856 0.051 Uiso 1 1 calc R U
N3 N 0.8832(4) 0.4180(3) 0.75708(9) 0.0433(6) Uani 1 1 d . .
C1 C 0.6178(5) 0.5420(3) 0.80996(10) 0.0347(7) Uani 1 1 d . .
C2 C 0.6926(5) 0.4212(3) 0.78664(10) 0.0345(7) Uani 1 1 d . .
C3 C 0.5839(5) 0.3007(3) 0.79321(10) 0.0368(8) Uani 1 1 d . .
H3 H 0.6301 0.2220 0.7778 0.044 Uiso 1 1 calc R U
C4 C 0.4068(5) 0.2970(3) 0.82271(10) 0.0342(7) Uani 1 1 d . .
C5 C 0.3448(4) 0.4180(3) 0.84566(10) 0.0332(7) Uani 1 1 d . .
C6 C 0.6334(5) 0.7885(3) 0.82648(11) 0.0422(8) Uani 1 1 d . .
H6A H 0.4794 0.7835 0.8298 0.051 Uiso 1 1 calc R U
H6B H 0.6655 0.8643 0.8053 0.051 Uiso 1 1 calc R U
C7 C 0.7298(5) 0.8168(3) 0.87564(12) 0.0400(8) Uani 1 1 d . .
C8 C 0.9343(5) 0.7745(3) 0.88750(12) 0.0481(9) Uani 1 1 d . .
H8 H 1.0133 0.7248 0.8652 0.058 Uiso 1 1 calc R U
C9 C 1.0228(6) 0.8053(3) 0.93209(13) 0.0533(9) Uani 1 1 d . .
H9 H 1.1593 0.7753 0.9399 0.064 Uiso 1 1 calc R U
C10 C 0.9061(6) 0.8808(3) 0.96471(12) 0.0507(9) Uani 1 1 d . .
C11 C 0.7042(6) 0.9243(4) 0.95388(13) 0.0555(10) Uani 1 1 d . .
H11 H 0.6257 0.9743 0.9762 0.067 Uiso 1 1 calc R U
C12 C 0.6185(6) 0.8926(3) 0.90915(12) 0.0507(9) Uani 1 1 d . .
H12 H 0.4822 0.9234 0.9015 0.061 Uiso 1 1 calc R U
C13 C 0.1546(5) 0.4201(3) 0.87865(11) 0.0399(7) Uani 1 1 d . .
H13A H 0.0330 0.4550 0.8609 0.048 Uiso 1 1 calc R U
H13B H 0.1832 0.4827 0.9049 0.048 Uiso 1 1 calc R U
C14 C 0.0945(5) 0.2806(3) 0.90019(11) 0.0407(8) Uani 1 1 d . .
C15 C 0.0879(5) 0.1755(3) 0.85904(12) 0.0452(8) Uani 1 1 d . .
H15A H 0.0570 0.0867 0.8726 0.054 Uiso 1 1 calc R U
H15B H -0.0274 0.1988 0.8372 0.054 Uiso 1 1 calc R U
C16 C 0.2915(5) 0.1676(3) 0.83104(11) 0.0395(8) Uani 1 1 d . .
C17 C 0.2571(5) 0.2365(4) 0.93841(12) 0.0556(10) Uani 1 1 d . .
H17A H 0.3955 0.2284 0.9238 0.083 Uiso 1 1 calc R U
H17B H 0.2154 0.1502 0.9516 0.083 Uiso 1 1 calc R U
H17C H 0.2622 0.3031 0.9637 0.083 Uiso 1 1 calc R U
C18 C -0.1275(6) 0.2925(4) 0.92328(13) 0.0613(11) Uani 1 1 d . .
H18A H -0.1220 0.3562 0.9495 0.092 Uiso 1 1 calc R U
H18B H -0.1712 0.2052 0.9352 0.092 Uiso 1 1 calc R U
H18C H -0.2280 0.3237 0.8996 0.092 Uiso 1 1 calc R U

loop_
_atom_site_aniso_label
_atom_site_aniso_U_11
_atom_site_aniso_U_22
_atom_site_aniso_U_33
_atom_site_aniso_U_23
_atom_site_aniso_U_13
_atom_site_aniso_U_12
Cl1 0.0948(8) 0.0656(7) 0.0632(6) -0.0071(5) -0.0156(6) -0.0019(6)
O1 0.0735(18) 0.0466(15) 0.0862(18) -0.0111(13) 0.0384(16) 0.0097(13)
O2 0.0472(12) 0.0564(15) 0.0707(16) -0.0052(13) 0.0164(13) -0.0092(13)
O3 0.0634(15) 0.0325(13) 0.0703(16) -0.0075(12) 0.0052(14) -0.0006(12)
N1 0.0355(14) 0.0304(14) 0.0402(14) 0.0003(11) 0.0052(12) -0.0001(11)
N2 0.0476(16) 0.0304(15) 0.0489(16) 0.0002(13) 0.0121(14) -0.0064(12)
N3 0.0455(16) 0.0404(16) 0.0440(15) 0.0008(14) 0.0077(14) 0.0075(15)
C1 0.0383(18) 0.0324(18) 0.0335(16) 0.0016(14) -0.0020(15) 0.0032(14)
C2 0.0362(17) 0.0341(18) 0.0332(16) 0.0013(14) 0.0040(14) 0.0045(15)
C3 0.0449(19) 0.0301(18) 0.0356(17) -0.0032(14) 0.0005(16) 0.0072(14)
C4 0.0384(17) 0.0281(17) 0.0361(16) -0.0014(13) 0.0011(15) 0.0014(13)
C5 0.0335(15) 0.0299(17) 0.0362(17) 0.0027(14) -0.0016(14) 0.0001(14)
C6 0.0471(19) 0.0274(17) 0.052(2) 0.0013(15) 0.0032(17) 0.0005(15)
C7 0.0438(19) 0.0259(17) 0.050(2) 0.0041(15) 0.0093(17) -0.0004(15)
C8 0.050(2) 0.0368(19) 0.058(2) -0.0034(17) 0.0065(18) 0.0023(16)
C9 0.047(2) 0.046(2) 0.067(2) 0.0021(19) -0.003(2) 0.0010(18)
C10 0.064(2) 0.0345(18) 0.054(2) -0.0023(16) -0.0022(19) -0.0058(17)
C11 0.063(2) 0.049(2) 0.054(2) -0.0072(19) 0.007(2) 0.0103(19)
C12 0.052(2) 0.039(2) 0.061(2) -0.0003(18) 0.005(2) 0.0036(17)
C13 0.0382(17) 0.0366(17) 0.0448(18) 0.0018(16) 0.0068(15) 0.0002(16)
C14 0.0354(18) 0.0413(19) 0.0455(18) 0.0058(16) 0.0036(16) -0.0044(15)
C15 0.0417(18) 0.0370(18) 0.057(2) 0.0036(16) 0.0000(17) -0.0079(15)
C16 0.0474(19) 0.0355(19) 0.0355(18) -0.0015(15) -0.0068(16) -0.0012(15)
C17 0.060(2) 0.057(2) 0.050(2) 0.009(2) -0.0002(19) -0.0044(19)
C18 0.055(2) 0.059(2) 0.070(3) 0.006(2) 0.016(2) -0.005(2)

loop_
_atom_type_symbol
_atom_type_description
_atom_type_scat_dispersion_real
_atom_type_scat_dispersion_imag
_atom_type_scat_source
C C 0.0033 0.0016 'International Tables Vol C Tables 4.2.6.8 and 6.1.1.4'
H H 0.0000 0.0000 'International Tables Vol C Tables 4.2.6.8 and 6.1.1.4'
Cl Cl 0.1484 0.1585 'International Tables Vol C Tables 4.2.6.8 and 6.1.1.4'
N N 0.0061 0.0033 'International Tables Vol C Tables 4.2.6.8 and 6.1.1.4'
O O 0.0106 0.0060 'International Tables Vol C Tables 4.2.6.8 and 6.1.1.4'

loop_
_geom_angle_atom_site_label_1
_geom_angle_atom_site_label_2
_geom_angle_atom_site_label_3
_geom_angle
C5 N1 C1 119.5(2)
C1 N2 C6 124.3(3)
O1 N3 O2 122.7(3)
O1 N3 C2 117.6(3)
O2 N3 C2 119.6(3)
N2 C1 N1 117.0(3)
N2 C1 C2 123.2(3)
N1 C1 C2 119.8(3)
C3 C2 C1 119.5(3)
C3 C2 N3 117.6(3)
C1 C2 N3 122.9(3)
C4 C3 C2 119.9(3)
C3 C4 C5 117.9(3)
C3 C4 C16 120.5(3)
C5 C4 C16 121.5(3)
N1 C5 C4 123.3(3)
N1 C5 C13 116.2(3)
C4 C5 C13 120.5(3)
N2 C6 C7 114.2(3)
C12 C7 C8 118.0(3)
C12 C7 C6 120.2(3)
C8 C7 C6 121.7(3)
C7 C8 C9 121.0(3)
C10 C9 C8 119.3(3)
C11 C10 C9 121.0(3)
C11 C10 Cl1 120.0(3)
C9 C10 Cl1 119.0(3)
C10 C11 C12 118.9(3)
C7 C12 C11 121.8(3)
C5 C13 C14 114.6(3)
C17 C14 C18 109.6(3)
C17 C14 C15 109.8(3)
C18 C14 C15 109.6(3)
C17 C14 C13 110.9(3)
C18 C14 C13 108.3(3)
C15 C14 C13 108.5(3)
C16 C15 C14 113.4(2)
O3 C16 C4 120.9(3)
O3 C16 C15 122.2(3)
C4 C16 C15 116.9(3)

loop_
_geom_bond_atom_site_label_1
_geom_bond_atom_site_label_2
_geom_bond_distance
Cl1 C10 1.744(3)
O1 N3 1.224(3)
O2 N3 1.231(3)
O3 C16 1.224(3)
N1 C5 1.332(4)
N1 C1 1.356(4)
N2 C1 1.338(4)
N2 C6 1.454(4)
N3 C2 1.448(4)
C1 C2 1.431(4)
C2 C3 1.379(4)
C3 C4 1.379(4)
C4 C5 1.404(4)
C4 C16 1.481(4)
C5 C13 1.502(4)
C6 C7 1.515(4)
C7 C12 1.380(4)
C7 C8 1.386(4)
C8 C9 1.387(4)
C9 C10 1.379(5)
C10 C11 1.369(5)
C11 C12 1.385(5)
C13 C14 1.543(4)
C14 C17 1.532(4)
C14 C18 1.535(4)
C14 C15 1.539(4)
C15 C16 1.495(4)
